data_3000407
loop_
_publ_author_name
'Augustina Jozeli\=unait\.e'
'Aiman Rahmanudin'
'Emilie Baudat'
'Saulius Gra\<zulis'
'Kevin Sivula'
'Daniele Fazzi'
'Edvinas Orentas'
'Giuseppe Sforazzini'

_publ_section_title
;
 Light-Responsive Oligothiophenes Incorporating Phothocromic Torsional
 Switches
;
_journal_name_full 'Chemistry -- A European Journal'
_journal_paper_doi 10.1002/chem.202202698
_journal_year 2022
_chemical_formula_moiety 'C39 H40 N2 O3 S2'
_chemical_formula_sum 'C39 H40 N2 O3 S2'
_chemical_formula_weight 648.85
_space_group_crystal_system monoclinic
_space_group_IT_number 14
_space_group_name_Hall '-P 2ybc'
_space_group_name_H-M_alt 'P 1 21/c 1'
_atom_sites_solution_hydrogens geom
_audit_creation_date 2022-08-10
_audit_creation_method
;
Olex2 1.5
(compiled 2022.04.07 svn.rca3783a for OlexSys, GUI svn.r6498)
;
_cell_angle_alpha 90.000(6)
_cell_angle_beta 106.899(8)
_cell_angle_gamma 90.000(6)
_cell_formula_units_Z 8
_cell_length_a 22.4116(16)
_cell_length_b 18.4777(13)
_cell_length_c 17.2409(12)
_cell_measurement_reflns_used 58940
_cell_measurement_temperature 100
_cell_measurement_theta_max 68.254
_cell_measurement_theta_min 2.060
_cell_volume 6831.4(9)
_computing_molecular_graphics 'Olex2 1.5 (Dolomanov et al., 2009)'
_computing_publication_material 'Olex2 1.5 (Dolomanov et al., 2009)'
_computing_structure_refinement 'SHELXL 2018/3 (Sheldrick, 2015)'
_computing_structure_solution 'ShelXT (Sheldrick, 2015)'
_diffrn_ambient_temperature 100
_diffrn_measured_fraction_theta_full 0.996
_diffrn_measured_fraction_theta_max 0.996
_diffrn_measurement_device_type 'Rigaku MicroMax-007HF, Pilatus 3R 200K-A, AFC Kappa goniometer'
_diffrn_radiation_type CuK\a
_diffrn_radiation_wavelength 1.54187
_diffrn_reflns_av_R_equivalents 0.1833
_diffrn_reflns_av_unetI/netI 0.1228
_diffrn_reflns_Laue_measured_fraction_full 0.996
_diffrn_reflns_Laue_measured_fraction_max 0.996
_diffrn_reflns_limit_h_max 26
_diffrn_reflns_limit_h_min -27
_diffrn_reflns_limit_k_max 21
_diffrn_reflns_limit_k_min -22
_diffrn_reflns_limit_l_max 20
_diffrn_reflns_limit_l_min -18
_diffrn_reflns_number 58940
_diffrn_reflns_point_group_measured_fraction_full 0.996
_diffrn_reflns_point_group_measured_fraction_max 0.996
_diffrn_reflns_theta_full 67.687
_diffrn_reflns_theta_max 68.254
_diffrn_reflns_theta_min 2.060
_diffrn_source_current 30.0
_diffrn_source_power 1.2
_diffrn_source_voltage 40.0
_exptl_absorpt_coefficient_mu 1.725
_exptl_absorpt_correction_type empirical
_exptl_crystal_colour orange
_exptl_crystal_colour_primary orange
_exptl_crystal_density_diffrn 1.262
_exptl_crystal_description Prism
_exptl_crystal_F_000 2752
_exptl_crystal_size_max 0.2
_exptl_crystal_size_mid 0.2
_exptl_crystal_size_min 0.2
_refine_diff_density_max 0.506
_refine_diff_density_min -0.924
_refine_diff_density_rms 0.133
_refine_ls_extinction_coef .
_refine_ls_extinction_method none
_refine_ls_goodness_of_fit_ref 0.993
_refine_ls_hydrogen_treatment constr
_refine_ls_matrix_type full
_refine_ls_number_parameters 835
_refine_ls_number_reflns 12449
_refine_ls_number_restraints 0
_refine_ls_restrained_S_all 0.993
_refine_ls_R_factor_all 0.1105
_refine_ls_R_factor_gt 0.0859
_refine_ls_shift/su_max 0.001
_refine_ls_shift/su_mean 0.000
_refine_ls_structure_factor_coef Fsqd
_refine_ls_weighting_details 'w=1/[\s^2^(Fo^2^)+(0.1222P)^2^] where P=(Fo^2^+2Fc^2^)/3'
_refine_ls_weighting_scheme calc
_refine_ls_wR_factor_gt 0.2121
_refine_ls_wR_factor_ref 0.2334
_reflns_Friedel_coverage 0.000
_reflns_Friedel_fraction_full .
_reflns_Friedel_fraction_max .
_reflns_number_gt 8307
_reflns_number_total 12449
_reflns_threshold_expression 'I > 2\s(I)'
_journal_article_reference e202202698
_cod_data_source_file PTS_T2_trans-v0.2.0.cif
_cod_data_source_block shelx
_cod_depositor_comments
;Releasing structure 3000407 into public domain as published material.

 Updating the publication title to match the published paper.
;
_cod_database_code 3000407
_shelx_shelxl_version_number 2018/3
_shelx_space_group_comment
;
The symmetry employed for this shelxl refinement is uniquely defined
by the following loop, which should always be used as a source of
symmetry information in preference to the above space-group names.
They are only intended as comments.
;
_shelx_estimated_absorpt_t_max 0.724
_shelx_estimated_absorpt_t_min 0.724
_olex2_refinement_description
;
1. Fixed Uiso
 At 1.2 times of:
  All C(H) groups, All C(H,H) groups
 At 1.5 times of:
  All C(H,H,H) groups
2.a Secondary CH2 refined with riding coordinates:
 C01A(H01A,H01B), C01E(H01D,H01E), C01H(H01N,H01P), C01P(H01U,H01X), C01Q(H01H,
 H01K), C01T(H1,H), C01Z(H4,HC), C023(H02V,H02W), C024(H02X,H02Y), C025(H02D,
 H02E), C027(H02Z,HD), C02D(H02J,H02K), C02E(H6,HE), C02F(H02L,H02M), C02G(H02N,
 H02O), C02H(H02P,H02Q)
2.b Aromatic/amide H refined with riding coordinates:
 C00P(H00P), C00U(H00U), C00X(H00X), C011(H011), C014(H014), C015(H015),
 C019(H019), C01B(H01C), C01C(H01L), C01D(H01M), C01F(H01F), C01G(H01G),
 C01I(H01I), C01J(H01J), C01N(H01T), C01O(H01O), C01R(H01Z), C01S(H01),
 C01U(H2), C01V(H01V), C01W(H01W), C01Y(H01Y), C020(H020), C022(H022),
 C028(H028), C029(H029), C02A(H02), C02B(H02I), C02C(H5), C02I(H02R)
2.c Idealised Me refined as rotating group:
 C01L(H01Q,H01R,H01S), C01X(H3,HA,HB), C021(H02A,H02B,H02C), C026(H02F,H02G,
 H02H), C02J(H7,HF,HG), C02K(H02S,H02T,H02U)
;
_olex2_submission_original_sample_id PTS_T2_trans
_olex2_submission_special_instructions 'No special instructions were received'

loop_
_space_group_symop_operation_xyz
'x, y, z'
'-x, y+1/2, -z+1/2'
'-x, -y, -z'
'x, -y-1/2, z-1/2'

loop_
_atom_site_label
_atom_site_type_symbol
_atom_site_fract_x
_atom_site_fract_y
_atom_site_fract_z
_atom_site_U_iso_or_equiv
_atom_site_adp_type
_atom_site_occupancy
_atom_site_site_symmetry_order
_atom_site_calc_flag
_atom_site_refinement_flags_posn
_atom_site_refinement_flags_adp
_atom_site_refinement_flags_occupancy
_atom_site_disorder_assembly
_atom_site_disorder_group
S001 S 0.03573(3) 0.38225(4) 0.33551(4) 0.0460(2) Uani 1 1 d . . . . .
S002 S 0.46468(3) 0.86668(4) 0.67048(4) 0.0472(2) Uani 1 1 d . . . . .
S003 S 0.30494(3) 0.82399(4) 0.61512(5) 0.0496(2) Uani 1 1 d . . . . .
S004 S 0.19410(3) 0.42624(5) 0.38355(5) 0.0570(3) Uani 1 1 d . . . . .
O005 O -0.02847(8) 0.63170(10) 0.30928(12) 0.0432(5) Uani 1 1 d . . . . .
O006 O 0.14226(8) 0.53884(11) 0.51038(12) 0.0516(5) Uani 1 1 d . . . . .
O007 O 0.35266(8) 0.71323(12) 0.49284(12) 0.0521(5) Uani 1 1 d . . . . .
O008 O 0.53449(8) 0.61980(11) 0.67390(13) 0.0519(5) Uani 1 1 d . . . . .
O009 O 0.76093(8) 0.39657(11) 1.17846(12) 0.0517(5) Uani 1 1 d . . . . .
O00A O -0.25043(8) 0.86403(12) -0.18310(14) 0.0590(6) Uani 1 1 d . . . . .
N00B N 0.57247(9) 0.56842(12) 0.98481(13) 0.0378(5) Uani 1 1 d . . . . .
N00C N 0.53326(9) 0.53874(12) 0.92728(13) 0.0399(5) Uani 1 1 d . . . . .
N00D N -0.06475(10) 0.68283(13) 0.00020(14) 0.0440(6) Uani 1 1 d . . . . .
N00E N -0.02505(10) 0.71128(14) 0.05767(14) 0.0448(6) Uani 1 1 d . . . . .
C00F C 0.03743(10) 0.51347(13) 0.38230(14) 0.0294(5) Uani 1 1 d . . . . .
C00G C 0.09912(10) 0.57063(14) 0.21950(14) 0.0327(6) Uani 1 1 d . . . . .
C00H C 0.44313(11) 0.66463(15) 0.58311(15) 0.0358(6) Uani 1 1 d . . . . .
C00I C 0.40114(10) 0.67665(13) 0.77284(14) 0.0297(5) Uani 1 1 d . . . . .
C00J C 0.07085(10) 0.46607(13) 0.35065(14) 0.0319(5) Uani 1 1 d . . . . .
C00K C 0.35456(10) 0.72459(13) 0.71709(14) 0.0316(5) Uani 1 1 d . . . . .
C00L C 0.48982(10) 0.58856(14) 0.87755(15) 0.0340(6) Uani 1 1 d . . . . .
C00M C 0.61726(10) 0.52023(14) 1.03498(15) 0.0324(5) Uani 1 1 d . . . . .
C00N C 0.39966(10) 0.60214(14) 0.76010(15) 0.0321(5) Uani 1 1 d . . . . .
C00O C 0.05728(10) 0.58764(13) 0.40983(15) 0.0312(5) Uani 1 1 d . . . . .
C00P C 0.44467(11) 0.55892(14) 0.81216(15) 0.0348(6) Uani 1 1 d . . . . .
H00P H 0.444563 0.509303 0.803054 0.042 Uiso 1 1 calc R U . . .
C00Q C 0.42842(10) 0.78394(14) 0.64806(15) 0.0339(6) Uani 1 1 d . . . . .
C00R C 0.46231(10) 0.73807(14) 0.61486(14) 0.0332(6) Uani 1 1 d . . . . .
C00S C 0.13001(10) 0.47720(14) 0.33257(15) 0.0338(6) Uani 1 1 d . . . . .
C00T C 0.05148(11) 0.53994(15) 0.15546(15) 0.0348(6) Uani 1 1 d . . . . .
C00U C 0.61675(11) 0.44591(15) 1.02824(15) 0.0371(6) Uani 1 1 d . . . . .
H00U H 0.584052 0.422730 0.990613 0.045 Uiso 1 1 calc R U . . .
C00V C 0.11051(11) 0.59915(15) 0.47659(16) 0.0385(6) Uani 1 1 d . . . . .
C00W C 0.44642(11) 0.70718(14) 0.84001(15) 0.0329(5) Uani 1 1 d . . . . .
C00X C 0.49015(11) 0.66240(14) 0.89109(15) 0.0363(6) Uani 1 1 d . . . . .
H00X H 0.520143 0.682227 0.935075 0.044 Uiso 1 1 calc R U . . .
C00Y C 0.71381(11) 0.44075(15) 1.13424(15) 0.0372(6) Uani 1 1 d . . . . .
C00Z C 0.36886(10) 0.77203(14) 0.66425(15) 0.0326(6) Uani 1 1 d . . . . .
C010 C 0.14413(10) 0.52284(15) 0.27765(15) 0.0356(6) Uani 1 1 d . . . . .
C011 C 0.66412(11) 0.55342(15) 1.09463(16) 0.0391(6) Uani 1 1 d . . . . .
H011 H 0.663034 0.603310 1.101251 0.047 Uiso 1 1 calc R U . . .
C012 C 0.10519(10) 0.64550(15) 0.22732(16) 0.0370(6) Uani 1 1 d . . . . .
C013 C 0.02181(11) 0.64700(14) 0.37403(16) 0.0364(6) Uani 1 1 d . . . . .
C014 C 0.66505(11) 0.40613(15) 1.07768(16) 0.0384(6) Uani 1 1 d . . . . .
H014 H 0.665016 0.355977 1.073191 0.046 Uiso 1 1 calc R U . . .
C015 C 0.01060(11) 0.58571(15) 0.10112(15) 0.0379(6) Uani 1 1 d . . . . .
H015 H -0.021258 0.565917 0.059251 0.046 Uiso 1 1 calc R U . . .
C016 C -0.10838(11) 0.73307(15) -0.04893(16) 0.0390(6) Uani 1 1 d . . . . .
C017 C 0.38799(11) 0.65320(16) 0.51959(16) 0.0408(6) Uani 1 1 d . . . . .
C018 C 0.01638(11) 0.65966(15) 0.10814(16) 0.0382(6) Uani 1 1 d . . . . .
C019 C -0.15753(12) 0.70194(16) -0.10764(19) 0.0483(7) Uani 1 1 d . . . . .
H019 H -0.158270 0.652144 -0.115738 0.058 Uiso 1 1 calc R U . . .
C01A C -0.11826(12) 0.66001(15) 0.20011(18) 0.0430(7) Uani 1 1 d . . . . .
H01A H -0.143400 0.629535 0.224080 0.052 Uiso 1 1 calc R U . . .
H01B H -0.102219 0.630182 0.164391 0.052 Uiso 1 1 calc R U . . .
C01B C -0.15321(12) 0.84994(16) -0.08733(17) 0.0454(7) Uani 1 1 d . . . . .
H01C H -0.151370 0.900012 -0.081630 0.054 Uiso 1 1 calc R U . . .
C01C C 0.71258(11) 0.51400(15) 1.14466(17) 0.0405(6) Uani 1 1 d . . . . .
H01L H 0.743809 0.536908 1.184713 0.049 Uiso 1 1 calc R U . . .
C01D C 0.29057(11) 0.73041(17) 0.71566(17) 0.0432(7) Uani 1 1 d . . . . .
H01M H 0.272594 0.701878 0.747275 0.052 Uiso 1 1 calc R U . . .
C01E C -0.06459(12) 0.69067(15) 0.26613(18) 0.0422(6) Uani 1 1 d . . . . .
H01D H -0.038974 0.721025 0.242759 0.051 Uiso 1 1 calc R U . . .
H01E H -0.080137 0.719964 0.302742 0.051 Uiso 1 1 calc R U . . .
C01F C -0.10520(12) 0.80738(16) -0.04086(17) 0.0434(7) Uani 1 1 d . . . . .
H01F H -0.070864 0.828831 -0.004274 0.052 Uiso 1 1 calc R U . . .
C01G C -0.01742(11) 0.48113(15) 0.39292(16) 0.0386(6) Uani 1 1 d . . . . .
H01G H -0.045851 0.505887 0.413082 0.046 Uiso 1 1 calc R U . . .
C01H C 0.66389(11) 0.53149(16) 0.83254(18) 0.0439(7) Uani 1 1 d . . . . .
H01N H 0.639006 0.505053 0.860617 0.053 Uiso 1 1 calc R U . . .
H01P H 0.676417 0.497848 0.796984 0.053 Uiso 1 1 calc R U . . .
C01I C 0.06369(11) 0.68940(16) 0.17156(16) 0.0402(6) Uani 1 1 d . . . . .
H01I H 0.067474 0.739426 0.176542 0.048 Uiso 1 1 calc R U . . .
C01J C -0.20542(12) 0.74427(16) -0.15424(19) 0.0500(7) Uani 1 1 d . . . . .
H01J H -0.238398 0.723116 -0.193397 0.060 Uiso 1 1 calc R U . . .
C01K C 0.48148(12) 0.60512(16) 0.61177(17) 0.0428(7) Uani 1 1 d . . . . .
C01L C 0.34986(12) 0.56762(16) 0.69185(17) 0.0437(7) Uani 1 1 d . . . . .
H01Q H 0.311536 0.565384 0.706047 0.066 Uiso 1 1 calc R U . . .
H01R H 0.362560 0.519571 0.682554 0.066 Uiso 1 1 calc R U . . .
H01S H 0.343778 0.595945 0.643485 0.066 Uiso 1 1 calc R U . . .
C01M C -0.20401(12) 0.81784(16) -0.14234(17) 0.0433(7) Uani 1 1 d . . . . .
C01N C 0.51807(11) 0.77139(17) 0.60897(16) 0.0442(7) Uani 1 1 d . . . . .
H01T H 0.546946 0.747961 0.588430 0.053 Uiso 1 1 calc R U . . .
C01O C -0.02379(12) 0.41099(16) 0.37070(17) 0.0462(7) Uani 1 1 d . . . . .
H01O H -0.056714 0.381792 0.374165 0.055 Uiso 1 1 calc R U . . .
C01P C 0.62422(12) 0.59121(17) 0.78167(19) 0.0487(7) Uani 1 1 d . . . . .
H01U H 0.607368 0.621458 0.816234 0.058 Uiso 1 1 calc R U . . .
H01X H 0.650293 0.621320 0.758768 0.058 Uiso 1 1 calc R U . . .
C01Q C -0.15869(12) 0.71969(16) 0.15119(17) 0.0443(7) Uani 1 1 d . . . . .
H01H H -0.169439 0.753553 0.187991 0.053 Uiso 1 1 calc R U . . .
H01K H -0.135020 0.745800 0.121200 0.053 Uiso 1 1 calc R U . . .
C01R C 0.37206(14) 0.58510(19) 0.48699(19) 0.0551(8) Uani 1 1 d . . . . .
H01Z H 0.335329 0.578034 0.445452 0.066 Uiso 1 1 calc R U . . .
C01S C 0.25914(12) 0.78108(17) 0.66421(19) 0.0488(7) Uani 1 1 d . . . . .
H01 H 0.217202 0.791603 0.656226 0.059 Uiso 1 1 calc R U . . .
C01T C 0.57148(13) 0.56095(17) 0.71427(19) 0.0485(7) Uani 1 1 d . . . . .
H1 H 0.587781 0.534063 0.676574 0.058 Uiso 1 1 calc R U . . .
H H 0.546446 0.528427 0.736136 0.058 Uiso 1 1 calc R U . . .
C01U C 0.76092(12) 0.50453(16) 0.94744(18) 0.0470(7) Uani 1 1 d . . . . .
H2 H 0.742660 0.478007 0.980367 0.056 Uiso 1 1 calc R U . . .
C01V C 0.20817(11) 0.51576(19) 0.27874(18) 0.0524(8) Uani 1 1 d . . . . .
H01V H 0.226012 0.542555 0.245577 0.063 Uiso 1 1 calc R U . . .
C01W C 0.12700(13) 0.66834(17) 0.50617(18) 0.0490(7) Uani 1 1 d . . . . .
H01W H 0.162105 0.675950 0.550039 0.059 Uiso 1 1 calc R U . . .
C01X C 0.44767(13) 0.78632(16) 0.85917(18) 0.0469(7) Uani 1 1 d . . . . .
H3 H 0.473644 0.811070 0.832204 0.070 Uiso 1 1 calc R U . . .
HA H 0.464065 0.793162 0.916661 0.070 Uiso 1 1 calc R U . . .
HB H 0.406099 0.805460 0.840942 0.070 Uiso 1 1 calc R U . . .
C01Y C 0.03835(14) 0.71639(16) 0.4035(2) 0.0503(7) Uani 1 1 d . . . . .
H01Y H 0.014777 0.756189 0.379426 0.060 Uiso 1 1 calc R U . . .
C01Z C 0.84689(13) 0.45578(18) 1.14144(19) 0.0520(8) Uani 1 1 d . . . . .
H4 H 0.890268 0.469433 1.164216 0.062 Uiso 1 1 calc R U . . .
HC H 0.823717 0.499149 1.119471 0.062 Uiso 1 1 calc R U . . .
C020 C 0.09055(15) 0.72516(17) 0.4694(2) 0.0532(8) Uani 1 1 d . . . . .
H020 H 0.101280 0.771550 0.489599 0.064 Uiso 1 1 calc R U . . .
C021 C 0.04407(14) 0.45994(17) 0.14288(17) 0.0497(7) Uani 1 1 d . . . . .
H02A H 0.083924 0.436851 0.163477 0.075 Uiso 1 1 calc R U . . .
H02B H 0.027514 0.449864 0.086031 0.075 Uiso 1 1 calc R U . . .
H02C H 0.016014 0.441788 0.171063 0.075 Uiso 1 1 calc R U . . .
C022 C 0.52499(12) 0.84013(18) 0.63603(18) 0.0511(8) Uani 1 1 d . . . . .
H022 H 0.558657 0.869496 0.635875 0.061 Uiso 1 1 calc R U . . .
C023 C 0.82285(13) 0.42693(19) 1.20840(19) 0.0552(8) Uani 1 1 d . . . . .
H02V H 0.851134 0.389920 1.237924 0.066 Uiso 1 1 calc R U . . .
H02W H 0.822216 0.465820 1.245936 0.066 Uiso 1 1 calc R U . . .
C024 C 0.72174(13) 0.56095(17) 0.8943(2) 0.0547(8) Uani 1 1 d . . . . .
H02X H 0.746980 0.586142 0.865758 0.066 Uiso 1 1 calc R U . . .
H02Y H 0.708978 0.596030 0.928218 0.066 Uiso 1 1 calc R U . . .
C025 C -0.31265(13) 0.8364(2) -0.2153(2) 0.0629(9) Uani 1 1 d . . . . .
H02D H -0.312566 0.799716 -0.255441 0.075 Uiso 1 1 calc R U . . .
H02E H -0.339577 0.875450 -0.242604 0.075 Uiso 1 1 calc R U . . .
C026 C 0.15490(12) 0.67987(18) 0.29604(18) 0.0497(7) Uani 1 1 d . . . . .
H02F H 0.154986 0.657370 0.346269 0.075 Uiso 1 1 calc R U . . .
H02G H 0.146383 0.730609 0.298383 0.075 Uiso 1 1 calc R U . . .
H02H H 0.194913 0.673463 0.287166 0.075 Uiso 1 1 calc R U . . .
C027 C 0.84195(15) 0.40245(17) 1.0727(2) 0.0559(8) Uani 1 1 d . . . . .
H02Z H 0.868105 0.360900 1.093678 0.067 Uiso 1 1 calc R U . . .
HD H 0.799220 0.385534 1.052970 0.067 Uiso 1 1 calc R U . . .
C028 C 0.23965(13) 0.4666(2) 0.3324(2) 0.0654(10) Uani 1 1 d . . . . .
H028 H 0.281577 0.455854 0.340701 0.078 Uiso 1 1 calc R U . . .
C029 C 0.41095(17) 0.52848(19) 0.5166(2) 0.0620(9) Uani 1 1 d . . . . .
H029 H 0.400604 0.482723 0.494233 0.074 Uiso 1 1 calc R U . . .
C02A C 0.81858(13) 0.48929(18) 0.9516(2) 0.0544(8) Uani 1 1 d . . . . .
H02 H 0.835818 0.516694 0.918238 0.065 Uiso 1 1 calc R U . . .
C02B C -0.25779(15) 0.74813(18) 0.0406(2) 0.0622(9) Uani 1 1 d . . . . .
H02I H -0.239248 0.775701 0.008787 0.075 Uiso 1 1 calc R U . . .
C02C C 0.46611(15) 0.53749(19) 0.5798(2) 0.0573(8) Uani 1 1 d . . . . .
H5 H 0.491900 0.498153 0.599674 0.069 Uiso 1 1 calc R U . . .
C02D C -0.21770(14) 0.69117(19) 0.0927(2) 0.0691(10) Uani 1 1 d . . . . .
H02J H -0.206698 0.655566 0.057841 0.083 Uiso 1 1 calc R U . . .
H02K H -0.241879 0.666686 0.123218 0.083 Uiso 1 1 calc R U . . .
C02E C 0.86086(15) 0.4337(2) 1.0027(2) 0.0621(9) Uani 1 1 d . . . . .
H6 H 0.901844 0.455194 1.024031 0.074 Uiso 1 1 calc R U . . .
HE H 0.864899 0.394044 0.967631 0.074 Uiso 1 1 calc R U . . .
C02F C -0.33956(14) 0.80417(19) -0.1524(2) 0.0617(9) Uani 1 1 d . . . . .
H02L H -0.317132 0.759969 -0.131995 0.074 Uiso 1 1 calc R U . . .
H02M H -0.382735 0.791280 -0.178309 0.074 Uiso 1 1 calc R U . . .
C02G C -0.33680(17) 0.85410(19) -0.0810(2) 0.0676(10) Uani 1 1 d . . . . .
H02N H -0.294298 0.871080 -0.058598 0.081 Uiso 1 1 calc R U . . .
H02O H -0.362885 0.896003 -0.100654 0.081 Uiso 1 1 calc R U . . .
C02H C -0.35772(16) 0.8188(2) -0.0141(2) 0.0743(11) Uani 1 1 d . . . . .
H02P H -0.363553 0.856364 0.022290 0.089 Uiso 1 1 calc R U . . .
H02Q H -0.398001 0.796364 -0.038179 0.089 Uiso 1 1 calc R U . . .
C02I C -0.31490(16) 0.7630(2) 0.0350(2) 0.0735(11) Uani 1 1 d . . . . .
H02R H -0.332468 0.734232 0.066833 0.088 Uiso 1 1 calc R U . . .
C02J C 0.29309(14) 0.7037(2) 0.4350(2) 0.0694(10) Uani 1 1 d . . . . .
H7 H 0.298218 0.681664 0.386928 0.104 Uiso 1 1 calc R U . . .
HF H 0.273150 0.749854 0.421669 0.104 Uiso 1 1 calc R U . . .
HG H 0.267785 0.673002 0.457581 0.104 Uiso 1 1 calc R U . . .
C02K C 0.20298(14) 0.5483(2) 0.5661(2) 0.0729(11) Uani 1 1 d . . . . .
H02S H 0.228490 0.575575 0.540500 0.109 Uiso 1 1 calc R U . . .
H02T H 0.221641 0.501819 0.582034 0.109 Uiso 1 1 calc R U . . .
H02U H 0.199576 0.573880 0.613069 0.109 Uiso 1 1 calc R U . . .

loop_
_atom_site_aniso_label
_atom_site_aniso_U_11
_atom_site_aniso_U_22
_atom_site_aniso_U_33
_atom_site_aniso_U_23
_atom_site_aniso_U_13
_atom_site_aniso_U_12
S001 0.0459(4) 0.0308(4) 0.0490(4) -0.0005(3) -0.0055(3) -0.0048(3)
S002 0.0379(4) 0.0401(4) 0.0517(5) 0.0070(3) -0.0057(3) -0.0111(3)
S003 0.0283(4) 0.0524(5) 0.0567(5) 0.0205(4) -0.0055(3) 0.0138(3)
S004 0.0331(4) 0.0632(5) 0.0602(5) 0.0191(4) -0.0094(3) 0.0245(3)
O005 0.0276(9) 0.0321(10) 0.0550(12) 0.0006(8) -0.0115(8) 0.0041(7)
O006 0.0272(9) 0.0522(12) 0.0527(12) 0.0032(10) -0.0240(8) -0.0094(9)
O007 0.0255(10) 0.0599(13) 0.0499(12) 0.0036(10) -0.0220(8) -0.0060(9)
O008 0.0291(10) 0.0502(12) 0.0586(13) 0.0023(10) -0.0153(9) 0.0055(9)
O009 0.0316(10) 0.0545(13) 0.0573(12) 0.0274(10) -0.0057(9) 0.0119(9)
O00A 0.0339(11) 0.0575(13) 0.0687(14) 0.0309(11) -0.0116(10) 0.0132(9)
N00B 0.0220(10) 0.0407(13) 0.0407(12) 0.0024(10) -0.0065(9) 0.0053(9)
N00C 0.0284(11) 0.0427(13) 0.0379(12) 0.0039(10) -0.0071(10) 0.0045(10)
N00D 0.0283(11) 0.0501(14) 0.0431(13) 0.0045(11) -0.0060(10) 0.0042(10)
N00E 0.0304(12) 0.0527(15) 0.0418(13) 0.0072(11) -0.0045(10) 0.0055(10)
C00F 0.0156(11) 0.0296(12) 0.0321(12) 0.0013(10) -0.0102(9) -0.0022(9)
C00G 0.0138(11) 0.0496(15) 0.0291(12) 0.0060(11) -0.0025(9) 0.0059(10)
C00H 0.0211(12) 0.0472(15) 0.0316(13) 0.0020(12) -0.0042(10) -0.0033(11)
C00I 0.0165(11) 0.0370(14) 0.0289(12) 0.0043(10) -0.0036(9) -0.0004(10)
C00J 0.0232(12) 0.0281(13) 0.0303(13) 0.0028(10) -0.0144(10) 0.0002(10)
C00K 0.0194(11) 0.0358(13) 0.0314(13) 0.0040(11) -0.0056(10) -0.0005(10)
C00L 0.0220(12) 0.0372(14) 0.0353(14) 0.0061(11) -0.0031(10) 0.0042(10)
C00M 0.0210(12) 0.0362(14) 0.0331(13) 0.0036(11) -0.0031(10) 0.0045(10)
C00N 0.0224(12) 0.0354(13) 0.0322(13) 0.0039(11) -0.0018(10) -0.0043(10)
C00O 0.0188(11) 0.0328(13) 0.0351(13) -0.0025(11) -0.0032(10) -0.0057(10)
C00P 0.0274(13) 0.0337(13) 0.0359(14) 0.0018(11) -0.0025(11) 0.0004(10)
C00Q 0.0206(12) 0.0365(14) 0.0329(13) 0.0090(11) -0.0105(10) -0.0026(10)
C00R 0.0180(11) 0.0433(15) 0.0288(12) 0.0067(11) -0.0083(9) -0.0039(10)
C00S 0.0207(12) 0.0387(14) 0.0308(13) 0.0023(11) -0.0098(10) 0.0097(10)
C00T 0.0234(12) 0.0450(15) 0.0287(13) 0.0008(11) -0.0037(10) 0.0067(11)
C00U 0.0277(13) 0.0420(15) 0.0331(13) -0.0025(12) -0.0047(10) -0.0004(11)
C00V 0.0250(13) 0.0458(16) 0.0374(14) -0.0076(12) -0.0028(11) -0.0152(11)
C00W 0.0246(12) 0.0361(14) 0.0300(13) 0.0002(11) -0.0045(10) 0.0002(10)
C00X 0.0236(12) 0.0413(14) 0.0329(13) -0.0004(12) -0.0092(10) -0.0013(11)
C00Y 0.0269(13) 0.0438(15) 0.0346(14) 0.0122(12) -0.0009(11) 0.0108(11)
C00Z 0.0190(11) 0.0367(14) 0.0320(13) 0.0059(11) -0.0086(10) 0.0027(10)
C010 0.0162(11) 0.0482(15) 0.0338(13) 0.0035(12) -0.0063(10) 0.0071(10)
C011 0.0253(13) 0.0343(14) 0.0478(16) -0.0013(12) -0.0049(11) 0.0032(11)
C012 0.0207(12) 0.0479(16) 0.0366(14) 0.0070(12) -0.0008(10) -0.0014(11)
C013 0.0241(12) 0.0340(14) 0.0439(15) -0.0053(12) -0.0013(11) -0.0052(10)
C014 0.0344(14) 0.0321(13) 0.0423(15) 0.0021(12) 0.0010(11) 0.0024(11)
C015 0.0215(12) 0.0534(17) 0.0291(13) 0.0035(12) -0.0081(10) 0.0040(11)
C016 0.0274(13) 0.0426(15) 0.0384(14) 0.0088(12) -0.0041(11) 0.0058(11)
C017 0.0284(13) 0.0521(17) 0.0328(14) -0.0013(13) -0.0054(11) -0.0114(12)
C018 0.0243(12) 0.0483(16) 0.0356(14) 0.0110(12) -0.0011(11) 0.0074(11)
C019 0.0306(14) 0.0391(15) 0.0619(19) 0.0076(14) -0.0072(13) 0.0022(12)
C01A 0.0286(13) 0.0394(15) 0.0541(17) 0.0113(13) 0.0011(12) 0.0068(11)
C01B 0.0395(15) 0.0377(15) 0.0485(16) 0.0057(13) -0.0036(13) 0.0047(12)
C01C 0.0246(13) 0.0424(15) 0.0417(15) -0.0026(12) -0.0102(11) -0.0009(11)
C01D 0.0191(12) 0.0627(18) 0.0429(15) 0.0085(14) 0.0012(11) 0.0021(12)
C01E 0.0343(14) 0.0345(14) 0.0514(17) 0.0055(13) 0.0022(12) 0.0073(11)
C01F 0.0283(13) 0.0514(17) 0.0384(15) 0.0017(13) -0.0093(11) 0.0027(12)
C01G 0.0189(12) 0.0452(15) 0.0436(15) 0.0005(12) -0.0038(10) -0.0046(11)
C01H 0.0259(13) 0.0466(16) 0.0520(17) 0.0065(13) -0.0002(12) 0.0061(12)
C01I 0.0272(13) 0.0437(16) 0.0405(15) 0.0077(12) -0.0047(11) 0.0004(11)
C01J 0.0279(14) 0.0479(17) 0.0573(18) 0.0063(14) -0.0142(13) -0.0001(12)
C01K 0.0276(13) 0.0508(17) 0.0422(15) -0.0036(13) -0.0022(11) -0.0029(12)
C01L 0.0340(14) 0.0460(16) 0.0389(15) -0.0006(13) -0.0086(12) -0.0080(12)
C01M 0.0290(14) 0.0476(17) 0.0424(15) 0.0164(13) -0.0066(12) 0.0083(12)
C01N 0.0189(12) 0.064(2) 0.0406(15) 0.0098(14) -0.0051(11) -0.0075(12)
C01O 0.0303(14) 0.0455(16) 0.0504(17) 0.0024(13) -0.0077(12) -0.0193(12)
C01P 0.0263(14) 0.0505(17) 0.0594(18) 0.0093(15) -0.0028(13) 0.0065(12)
C01Q 0.0339(14) 0.0431(16) 0.0478(16) 0.0128(13) -0.0009(12) 0.0073(12)
C01R 0.0437(17) 0.067(2) 0.0425(17) -0.0055(15) -0.0070(13) -0.0168(16)
C01S 0.0182(13) 0.0618(19) 0.0573(18) 0.0046(15) -0.0032(12) 0.0101(12)
C01T 0.0333(14) 0.0498(17) 0.0536(17) 0.0040(14) -0.0015(13) 0.0101(13)
C01U 0.0345(15) 0.0446(16) 0.0507(17) 0.0063(13) -0.0054(12) -0.0037(12)
C01V 0.0195(13) 0.080(2) 0.0532(17) 0.0111(16) 0.0032(12) 0.0140(14)
C01W 0.0402(15) 0.0514(18) 0.0448(16) -0.0085(14) -0.0041(13) -0.0211(14)
C01X 0.0452(16) 0.0388(16) 0.0425(16) -0.0029(13) -0.0095(13) 0.0024(13)
C01Y 0.0463(17) 0.0323(15) 0.067(2) -0.0081(14) 0.0075(15) -0.0032(13)
C01Z 0.0263(14) 0.0544(19) 0.0613(19) 0.0052(15) -0.0092(13) 0.0042(13)
C020 0.0554(18) 0.0419(17) 0.0563(18) -0.0186(15) 0.0069(15) -0.0218(15)
C021 0.0486(17) 0.0476(17) 0.0382(15) -0.0040(13) -0.0107(13) 0.0078(14)
C022 0.0281(14) 0.063(2) 0.0500(17) 0.0135(15) -0.0083(12) -0.0217(13)
C023 0.0301(14) 0.071(2) 0.0501(18) 0.0128(16) -0.0118(13) 0.0146(14)
C024 0.0371(16) 0.0438(17) 0.067(2) 0.0088(15) -0.0104(14) -0.0001(13)
C025 0.0352(16) 0.074(2) 0.060(2) 0.0210(18) -0.0170(14) 0.0150(15)
C026 0.0294(14) 0.0599(19) 0.0472(17) 0.0049(14) -0.0089(12) -0.0101(13)
C027 0.0528(18) 0.0442(17) 0.068(2) 0.0079(16) 0.0129(16) 0.0159(14)
C028 0.0201(14) 0.090(3) 0.076(2) 0.008(2) -0.0028(14) 0.0239(15)
C029 0.068(2) 0.054(2) 0.0541(19) -0.0185(17) 0.0026(17) -0.0154(17)
C02A 0.0348(16) 0.0573(19) 0.063(2) 0.0149(16) 0.0019(14) 0.0011(14)
C02B 0.0457(19) 0.0483(19) 0.072(2) 0.0144(16) -0.0163(16) -0.0072(15)
C02C 0.0537(19) 0.0505(19) 0.060(2) -0.0069(16) 0.0049(16) 0.0029(15)
C02D 0.0446(18) 0.0480(19) 0.091(3) 0.0199(18) -0.0176(17) -0.0053(15)
C02E 0.0487(18) 0.064(2) 0.069(2) 0.0135(17) 0.0101(16) 0.0198(16)
C02F 0.0296(15) 0.061(2) 0.074(2) 0.0161(18) -0.0166(15) 0.0030(14)
C02G 0.066(2) 0.048(2) 0.080(2) 0.0183(18) 0.0066(19) 0.0186(17)
C02H 0.059(2) 0.074(3) 0.084(3) 0.032(2) 0.0124(19) 0.0235(18)
C02I 0.046(2) 0.068(2) 0.094(3) 0.039(2) 0.0006(18) 0.0023(17)
C02J 0.0315(16) 0.078(2) 0.071(2) 0.0133(19) -0.0288(15) -0.0142(16)
C02K 0.0336(16) 0.085(3) 0.072(2) 0.015(2) -0.0298(15) -0.0171(17)

loop_
_atom_type_symbol
_atom_type_description
_atom_type_scat_dispersion_real
_atom_type_scat_dispersion_imag
_atom_type_scat_source
C C 0.0181 0.0091 'International Tables Vol C Tables 4.2.6.8 and 6.1.1.4'
H H 0.0000 0.0000 'International Tables Vol C Tables 4.2.6.8 and 6.1.1.4'
N N 0.0311 0.0180 'International Tables Vol C Tables 4.2.6.8 and 6.1.1.4'
O O 0.0492 0.0322 'International Tables Vol C Tables 4.2.6.8 and 6.1.1.4'
S S 0.3331 0.5567 'International Tables Vol C Tables 4.2.6.8 and 6.1.1.4'

loop_
_geom_angle_atom_site_label_1
_geom_angle_atom_site_label_2
_geom_angle_atom_site_label_3
_geom_angle
_geom_angle_site_symmetry_1
_geom_angle_site_symmetry_3
C01O S001 C00J 92.08(13) . .
C022 S002 C00Q 92.10(14) . .
C01S S003 C00Z 91.79(13) . .
C028 S004 C00S 91.86(14) . .
C013 O005 C01E 118.4(2) . .
C00V O006 C02K 117.7(2) . .
C017 O007 C02J 118.0(2) . .
C01K O008 C01T 118.6(2) . .
C00Y O009 C023 118.0(2) . .
C01M O00A C025 118.9(2) . .
N00C N00B C00M 114.6(2) . .
N00B N00C C00L 113.2(2) . .
N00E N00D C016 113.9(2) . .
N00D N00E C018 113.0(2) . .
C00J C00F C00O 125.1(2) . .
C00J C00F C01G 112.1(2) . .
C01G C00F C00O 122.6(2) . .
C00T C00G C010 119.9(2) . .
C012 C00G C00T 120.3(2) . .
C012 C00G C010 119.7(2) . .
C017 C00H C00R 121.3(2) . .
C01K C00H C00R 120.6(2) . .
C01K C00H C017 117.9(3) . .
C00N C00I C00K 120.4(2) . .
C00N C00I C00W 120.1(2) . .
C00W C00I C00K 119.5(2) . .
C00F C00J S001 110.97(18) . .
C00F C00J C00S 129.2(2) . .
C00S C00J S001 119.80(19) . .
C00Z C00K C00I 123.7(2) . .
C00Z C00K C01D 111.6(2) . .
C01D C00K C00I 124.5(2) . .
C00P C00L N00C 116.2(2) . .
C00X C00L N00C 124.3(2) . .
C00X C00L C00P 119.5(2) . .
C00U C00M N00B 125.6(2) . .
C00U C00M C011 119.4(2) . .
C011 C00M N00B 115.0(2) . .
C00I C00N C01L 121.3(2) . .
C00P C00N C00I 119.1(2) . .
C00P C00N C01L 119.6(2) . .
C00V C00O C00F 120.4(2) . .
C013 C00O C00F 120.7(2) . .
C013 C00O C00V 118.8(2) . .
C00L C00P C00N 121.2(2) . .
C00L C00P H00P 119.4 . .
C00N C00P H00P 119.4 . .
C00R C00Q S002 111.13(18) . .
C00R C00Q C00Z 129.5(2) . .
C00Z C00Q S002 119.3(2) . .
C00Q C00R C00H 125.8(2) . .
C00Q C00R C01N 111.5(2) . .
C01N C00R C00H 122.5(2) . .
C00J C00S S004 119.08(18) . .
C010 C00S S004 111.19(18) . .
C010 C00S C00J 129.7(2) . .
C00G C00T C021 122.5(2) . .
C015 C00T C00G 118.9(2) . .
C015 C00T C021 118.7(2) . .
C00M C00U H00U 120.2 . .
C00M C00U C014 119.6(2) . .
C014 C00U H00U 120.2 . .
O006 C00V C00O 116.0(2) . .
O006 C00V C01W 123.2(2) . .
C01W C00V C00O 120.7(3) . .
C00I C00W C01X 122.2(2) . .
C00X C00W C00I 119.2(2) . .
C00X C00W C01X 118.6(2) . .
C00L C00X C00W 120.9(2) . .
C00L C00X H00X 119.5 . .
C00W C00X H00X 119.5 . .
O009 C00Y C014 115.8(2) . .
C01C C00Y O009 123.8(2) . .
C01C C00Y C014 120.4(2) . .
C00K C00Z S003 111.18(17) . .
C00K C00Z C00Q 129.0(2) . .
C00Q C00Z S003 119.81(18) . .
C00S C010 C00G 125.6(2) . .
C00S C010 C01V 111.4(2) . .
C01V C010 C00G 122.8(2) . .
C00M C011 H011 119.3 . .
C00M C011 C01C 121.3(2) . .
C01C C011 H011 119.3 . .
C00G C012 C026 121.5(2) . .
C01I C012 C00G 119.1(2) . .
C01I C012 C026 119.4(3) . .
O005 C013 C00O 115.4(2) . .
O005 C013 C01Y 124.0(2) . .
C00O C013 C01Y 120.6(2) . .
C00U C014 C00Y 120.3(2) . .
C00U C014 H014 119.9 . .
C00Y C014 H014 119.9 . .
C00T C015 H015 119.4 . .
C018 C015 C00T 121.2(2) . .
C018 C015 H015 119.4 . .
C019 C016 N00D 115.1(2) . .
C01F C016 N00D 125.3(2) . .
C01F C016 C019 119.6(2) . .
O007 C017 C00H 115.7(2) . .
O007 C017 C01R 123.2(2) . .
C01R C017 C00H 121.1(3) . .
C015 C018 N00E 125.4(2) . .
C015 C018 C01I 119.4(2) . .
C01I C018 N00E 115.1(2) . .
C016 C019 H019 119.7 . .
C01J C019 C016 120.5(3) . .
C01J C019 H019 119.7 . .
H01A C01A H01B 108.0 . .
C01E C01A H01A 109.4 . .
C01E C01A H01B 109.4 . .
C01E C01A C01Q 111.3(2) . .
C01Q C01A H01A 109.4 . .
C01Q C01A H01B 109.4 . .
C01F C01B H01C 120.0 . .
C01F C01B C01M 119.9(3) . .
C01M C01B H01C 120.0 . .
C00Y C01C C011 118.8(2) . .
C00Y C01C H01L 120.6 . .
C011 C01C H01L 120.6 . .
C00K C01D H01M 123.4 . .
C01S C01D C00K 113.3(2) . .
C01S C01D H01M 123.4 . .
O005 C01E C01A 108.3(2) . .
O005 C01E H01D 110.0 . .
O005 C01E H01E 110.0 . .
C01A C01E H01D 110.0 . .
C01A C01E H01E 110.0 . .
H01D C01E H01E 108.4 . .
C016 C01F C01B 119.9(2) . .
C016 C01F H01F 120.1 . .
C01B C01F H01F 120.1 . .
C00F C01G H01G 123.5 . .
C01O C01G C00F 113.0(2) . .
C01O C01G H01G 123.5 . .
H01N C01H H01P 107.9 . .
C01P C01H H01N 109.1 . .
C01P C01H H01P 109.1 . .
C024 C01H H01N 109.1 . .
C024 C01H H01P 109.1 . .
C024 C01H C01P 112.3(2) . .
C012 C01I C018 121.1(3) . .
C012 C01I H01I 119.5 . .
C018 C01I H01I 119.5 . .
C019 C01J H01J 120.2 . .
C01M C01J C019 119.6(3) . .
C01M C01J H01J 120.2 . .
O008 C01K C00H 115.1(2) . .
C02C C01K O008 123.6(3) . .
C02C C01K C00H 121.3(3) . .
C00N C01L H01Q 109.5 . .
C00N C01L H01R 109.5 . .
C00N C01L H01S 109.5 . .
H01Q C01L H01R 109.5 . .
H01Q C01L H01S 109.5 . .
H01R C01L H01S 109.5 . .
O00A C01M C01B 115.8(3) . .
O00A C01M C01J 123.9(3) . .
C01J C01M C01B 120.3(2) . .
C00R C01N H01T 123.3 . .
C022 C01N C00R 113.5(3) . .
C022 C01N H01T 123.3 . .
S001 C01O H01O 124.1 . .
C01G C01O S001 111.85(19) . .
C01G C01O H01O 124.1 . .
C01H C01P H01U 109.3 . .
C01H C01P H01X 109.3 . .
H01U C01P H01X 107.9 . .
C01T C01P C01H 111.8(2) . .
C01T C01P H01U 109.3 . .
C01T C01P H01X 109.3 . .
C01A C01Q H01H 109.1 . .
C01A C01Q H01K 109.1 . .
H01H C01Q H01K 107.8 . .
C02D C01Q C01A 112.6(2) . .
C02D C01Q H01H 109.1 . .
C02D C01Q H01K 109.1 . .
C017 C01R H01Z 120.5 . .
C029 C01R C017 119.0(3) . .
C029 C01R H01Z 120.5 . .
S003 C01S H01 123.9 . .
C01D C01S S003 112.16(19) . .
C01D C01S H01 123.9 . .
O008 C01T C01P 108.0(2) . .
O008 C01T H1 110.1 . .
O008 C01T H 110.1 . .
C01P C01T H1 110.1 . .
C01P C01T H 110.1 . .
H1 C01T H 108.4 . .
C024 C01U H2 117.2 . .
C02A C01U H2 117.2 . .
C02A C01U C024 125.5(3) . .
C010 C01V H01V 123.4 . .
C028 C01V C010 113.2(3) . .
C028 C01V H01V 123.4 . .
C00V C01W H01W 120.7 . .
C020 C01W C00V 118.6(3) . .
C020 C01W H01W 120.7 . .
C00W C01X H3 109.5 . .
C00W C01X HA 109.5 . .
C00W C01X HB 109.5 . .
H3 C01X HA 109.5 . .
H3 C01X HB 109.5 . .
HA C01X HB 109.5 . .
C013 C01Y H01Y 120.6 . .
C020 C01Y C013 118.7(3) . .
C020 C01Y H01Y 120.6 . .
H4 C01Z HC 107.6 . .
C023 C01Z H4 108.7 . .
C023 C01Z HC 108.7 . .
C023 C01Z C027 114.0(3) . .
C027 C01Z H4 108.7 . .
C027 C01Z HC 108.7 . .
C01W C020 C01Y 122.6(3) . .
C01W C020 H020 118.7 . .
C01Y C020 H020 118.7 . .
C00T C021 H02A 109.5 . .
C00T C021 H02B 109.5 . .
C00T C021 H02C 109.5 . .
H02A C021 H02B 109.5 . .
H02A C021 H02C 109.5 . .
H02B C021 H02C 109.5 . .
S002 C022 H022 124.1 . .
C01N C022 S002 111.74(19) . .
C01N C022 H022 124.1 . .
O009 C023 C01Z 112.6(2) . .
O009 C023 H02V 109.1 . .
O009 C023 H02W 109.1 . .
C01Z C023 H02V 109.1 . .
C01Z C023 H02W 109.1 . .
H02V C023 H02W 107.8 . .
C01H C024 H02X 108.7 . .
C01H C024 H02Y 108.7 . .
C01U C024 C01H 114.2(2) . .
C01U C024 H02X 108.7 . .
C01U C024 H02Y 108.7 . .
H02X C024 H02Y 107.6 . .
O00A C025 H02D 108.7 . .
O00A C025 H02E 108.7 . .
O00A C025 C02F 114.2(3) . .
H02D C025 H02E 107.6 . .
C02F C025 H02D 108.7 . .
C02F C025 H02E 108.7 . .
C012 C026 H02F 109.5 . .
C012 C026 H02G 109.5 . .
C012 C026 H02H 109.5 . .
H02F C026 H02G 109.5 . .
H02F C026 H02H 109.5 . .
H02G C026 H02H 109.5 . .
C01Z C027 H02Z 108.8 . .
C01Z C027 HD 108.8 . .
H02Z C027 HD 107.7 . .
C02E C027 C01Z 113.8(3) . .
C02E C027 H02Z 108.8 . .
C02E C027 HD 108.8 . .
S004 C028 H028 123.9 . .
C01V C028 S004 112.3(2) . .
C01V C028 H028 123.9 . .
C01R C029 H029 119.2 . .
C01R C029 C02C 121.6(3) . .
C02C C029 H029 119.2 . .
C01U C02A H02 115.6 . .
C01U C02A C02E 128.9(3) . .
C02E C02A H02 115.6 . .
C02D C02B H02I 116.4 . .
C02I C02B H02I 116.4 . .
C02I C02B C02D 127.2(3) . .
C01K C02C C029 119.0(3) . .
C01K C02C H5 120.5 . .
C029 C02C H5 120.5 . .
C01Q C02D H02J 108.7 . .
C01Q C02D H02K 108.7 . .
C02B C02D C01Q 114.3(3) . .
C02B C02D H02J 108.7 . .
C02B C02D H02K 108.7 . .
H02J C02D H02K 107.6 . .
C027 C02E H6 108.0 . .
C027 C02E HE 108.0 . .
C02A C02E C027 117.2(3) . .
C02A C02E H6 108.0 . .
C02A C02E HE 108.0 . .
H6 C02E HE 107.2 . .
C025 C02F H02L 108.7 . .
C025 C02F H02M 108.7 . .
C025 C02F C02G 114.2(3) . .
H02L C02F H02M 107.6 . .
C02G C02F H02L 108.7 . .
C02G C02F H02M 108.7 . .
C02F C02G H02N 108.8 . .
C02F C02G H02O 108.8 . .
H02N C02G H02O 107.7 . .
C02H C02G C02F 113.9(3) . .
C02H C02G H02N 108.8 . .
C02H C02G H02O 108.8 . .
C02G C02H H02P 108.3 . .
C02G C02H H02Q 108.3 . .
H02P C02H H02Q 107.4 . .
C02I C02H C02G 116.1(3) . .
C02I C02H H02P 108.3 . .
C02I C02H H02Q 108.3 . .
C02B C02I C02H 130.7(3) . .
C02B C02I H02R 114.6 . .
C02H C02I H02R 114.6 . .
O007 C02J H7 109.5 . .
O007 C02J HF 109.5 . .
O007 C02J HG 109.5 . .
H7 C02J HF 109.5 . .
H7 C02J HG 109.5 . .
HF C02J HG 109.5 . .
O006 C02K H02S 109.5 . .
O006 C02K H02T 109.5 . .
O006 C02K H02U 109.5 . .
H02S C02K H02T 109.5 . .
H02S C02K H02U 109.5 . .
H02T C02K H02U 109.5 . .

loop_
_geom_bond_atom_site_label_1
_geom_bond_atom_site_label_2
_geom_bond_distance
_geom_bond_site_symmetry_2
S001 C00J 1.722(2) .
S001 C01O 1.703(3) .
S002 C00Q 1.722(3) .
S002 C022 1.699(3) .
S003 C00Z 1.728(2) .
S003 C01S 1.704(3) .
S004 C00S 1.729(2) .
S004 C028 1.703(4) .
O005 C013 1.365(3) .
O005 C01E 1.430(3) .
O006 C00V 1.359(3) .
O006 C02K 1.430(3) .
O007 C017 1.363(3) .
O007 C02J 1.426(3) .
O008 C01K 1.376(3) .
O008 C01T 1.421(3) .
O009 C00Y 1.377(3) .
O009 C023 1.446(3) .
O00A C01M 1.371(3) .
O00A C025 1.436(4) .
N00B N00C 1.245(3) .
N00B C00M 1.430(3) .
N00C C00L 1.430(3) .
N00D N00E 1.240(3) .
N00D C016 1.433(3) .
N00E C018 1.435(3) .
C00F C00J 1.365(3) .
C00F C00O 1.476(3) .
C00F C01G 1.426(3) .
C00G C00T 1.413(3) .
C00G C010 1.488(3) .
C00G C012 1.393(4) .
C00H C00R 1.480(4) .
C00H C017 1.409(3) .
C00H C01K 1.395(4) .
C00I C00K 1.488(3) .
C00I C00N 1.393(3) .
C00I C00W 1.416(3) .
C00J C00S 1.462(3) .
C00K C00Z 1.368(3) .
C00K C01D 1.431(3) .
C00L C00P 1.390(3) .
C00L C00X 1.384(4) .
C00M C00U 1.378(4) .
C00M C011 1.382(3) .
C00N C00P 1.391(3) .
C00N C01L 1.508(3) .
C00O C00V 1.412(3) .
C00O C013 1.390(3) .
C00P H00P 0.9300 .
C00Q C00R 1.370(4) .
C00Q C00Z 1.458(3) .
C00R C01N 1.423(3) .
C00S C010 1.372(4) .
C00T C015 1.390(3) .
C00T C021 1.496(4) .
C00U H00U 0.9300 .
C00U C014 1.379(3) .
C00V C01W 1.386(4) .
C00W C00X 1.385(3) .
C00W C01X 1.498(4) .
C00X H00X 0.9300 .
C00Y C014 1.391(4) .
C00Y C01C 1.367(4) .
C010 C01V 1.436(3) .
C011 H011 0.9300 .
C011 C01C 1.382(3) .
C012 C01I 1.388(3) .
C012 C026 1.510(4) .
C013 C01Y 1.390(4) .
C014 H014 0.9300 .
C015 H015 0.9300 .
C015 C018 1.375(4) .
C016 C019 1.386(4) .
C016 C01F 1.380(4) .
C017 C01R 1.382(4) .
C018 C01I 1.396(4) .
C019 H019 0.9300 .
C019 C01J 1.381(4) .
C01A H01A 0.9700 .
C01A H01B 0.9700 .
C01A C01E 1.506(4) .
C01A C01Q 1.518(4) .
C01B H01C 0.9300 .
C01B C01F 1.385(4) .
C01B C01M 1.385(4) .
C01C H01L 0.9300 .
C01D H01M 0.9300 .
C01D C01S 1.340(4) .
C01E H01D 0.9700 .
C01E H01E 0.9700 .
C01F H01F 0.9300 .
C01G H01G 0.9300 .
C01G C01O 1.347(4) .
C01H H01N 0.9700 .
C01H H01P 0.9700 .
C01H C01P 1.525(4) .
C01H C024 1.520(4) .
C01I H01I 0.9300 .
C01J H01J 0.9300 .
C01J C01M 1.374(4) .
C01K C02C 1.369(4) .
C01L H01Q 0.9600 .
C01L H01R 0.9600 .
C01L H01S 0.9600 .
C01N H01T 0.9300 .
C01N C022 1.346(4) .
C01O H01O 0.9300 .
C01P H01U 0.9700 .
C01P H01X 0.9700 .
C01P C01T 1.504(4) .
C01Q H01H 0.9700 .
C01Q H01K 0.9700 .
C01Q C02D 1.506(4) .
C01R H01Z 0.9300 .
C01R C029 1.362(5) .
C01S H01 0.9300 .
C01T H1 0.9700 .
C01T H 0.9700 .
C01U H2 0.9300 .
C01U C024 1.493(4) .
C01U C02A 1.304(4) .
C01V H01V 0.9300 .
C01V C028 1.341(4) .
C01W H01W 0.9300 .
C01W C020 1.367(4) .
C01X H3 0.9600 .
C01X HA 0.9600 .
C01X HB 0.9600 .
C01Y H01Y 0.9300 .
C01Y C020 1.383(4) .
C01Z H4 0.9700 .
C01Z HC 0.9700 .
C01Z C023 1.506(4) .
C01Z C027 1.521(5) .
C020 H020 0.9300 .
C021 H02A 0.9600 .
C021 H02B 0.9600 .
C021 H02C 0.9600 .
C022 H022 0.9300 .
C023 H02V 0.9700 .
C023 H02W 0.9700 .
C024 H02X 0.9700 .
C024 H02Y 0.9700 .
C025 H02D 0.9700 .
C025 H02E 0.9700 .
C025 C02F 1.507(5) .
C026 H02F 0.9600 .
C026 H02G 0.9600 .
C026 H02H 0.9600 .
C027 H02Z 0.9700 .
C027 HD 0.9700 .
C027 C02E 1.505(5) .
C028 H028 0.9300 .
C029 H029 0.9300 .
C029 C02C 1.400(5) .
C02A H02 0.9300 .
C02A C02E 1.498(4) .
C02B H02I 0.9300 .
C02B C02D 1.501(4) .
C02B C02I 1.285(5) .
C02C H5 0.9300 .
C02D H02J 0.9700 .
C02D H02K 0.9700 .
C02E H6 0.9700 .
C02E HE 0.9700 .
C02F H02L 0.9700 .
C02F H02M 0.9700 .
C02F C02G 1.526(5) .
C02G H02N 0.9700 .
C02G H02O 0.9700 .
C02G C02H 1.514(5) .
C02H H02P 0.9700 .
C02H H02Q 0.9700 .
C02H C02I 1.492(5) .
C02I H02R 0.9300 .
C02J H7 0.9600 .
C02J HF 0.9600 .
C02J HG 0.9600 .
C02K H02S 0.9600 .
C02K H02T 0.9600 .
C02K H02U 0.9600 .

loop_
_geom_torsion_atom_site_label_1
_geom_torsion_atom_site_label_2
_geom_torsion_atom_site_label_3
_geom_torsion_atom_site_label_4
_geom_torsion
_geom_torsion_site_symmetry_1
_geom_torsion_site_symmetry_2
_geom_torsion_site_symmetry_3
_geom_torsion_site_symmetry_4
S001 C00J C00S S004 -60.0(2) . . . .
S001 C00J C00S C010 118.4(3) . . . .
S002 C00Q C00R C00H -175.46(19) . . . .
S002 C00Q C00R C01N 0.6(3) . . . .
S002 C00Q C00Z S003 61.8(3) . . . .
S002 C00Q C00Z C00K -116.1(3) . . . .
S004 C00S C010 C00G 175.5(2) . . . .
S004 C00S C010 C01V -0.6(3) . . . .
O005 C013 C01Y C020 -179.7(3) . . . .
O006 C00V C01W C020 -177.6(3) . . . .
O007 C017 C01R C029 178.7(3) . . . .
O008 C01K C02C C029 180.0(3) . . . .
O009 C00Y C014 C00U -177.6(2) . . . .
O009 C00Y C01C C011 177.5(2) . . . .
O00A C025 C02F C02G 53.0(4) . . . .
N00B N00C C00L C00P -180.0(2) . . . .
N00B N00C C00L C00X -0.4(3) . . . .
N00B C00M C00U C014 176.1(2) . . . .
N00B C00M C011 C01C -176.3(2) . . . .
N00C N00B C00M C00U -5.6(3) . . . .
N00C N00B C00M C011 174.6(2) . . . .
N00C C00L C00P C00N 179.4(2) . . . .
N00C C00L C00X C00W 180.0(2) . . . .
N00D N00E C018 C015 -6.6(4) . . . .
N00D N00E C018 C01I 177.2(2) . . . .
N00D C016 C019 C01J 174.5(3) . . . .
N00D C016 C01F C01B -174.3(3) . . . .
N00E N00D C016 C019 -172.7(2) . . . .
N00E N00D C016 C01F 6.2(4) . . . .
N00E C018 C01I C012 176.9(2) . . . .
C00F C00J C00S S004 117.3(3) . . . .
C00F C00J C00S C010 -64.3(4) . . . .
C00F C00O C00V O006 2.3(3) . . . .
C00F C00O C00V C01W -175.6(2) . . . .
C00F C00O C013 O005 -4.8(3) . . . .
C00F C00O C013 C01Y 175.7(2) . . . .
C00F C01G C01O S001 -0.6(3) . . . .
C00G C00T C015 C018 0.9(4) . . . .
C00G C010 C01V C028 -176.1(3) . . . .
C00G C012 C01I C018 -0.1(4) . . . .
C00H C00R C01N C022 175.4(2) . . . .
C00H C017 C01R C029 -0.7(4) . . . .
C00H C01K C02C C029 0.5(4) . . . .
C00I C00K C00Z S003 -175.08(19) . . . .
C00I C00K C00Z C00Q 3.0(4) . . . .
C00I C00K C01D C01S 175.4(3) . . . .
C00I C00N C00P C00L 1.7(3) . . . .
C00I C00W C00X C00L -0.4(4) . . . .
C00J S001 C01O C01G 0.1(2) . . . .
C00J C00F C00O C00V -64.8(3) . . . .
C00J C00F C00O C013 119.4(3) . . . .
C00J C00F C01G C01O 0.9(3) . . . .
C00J C00S C010 C00G -3.0(4) . . . .
C00J C00S C010 C01V -179.1(3) . . . .
C00K C00I C00N C00P 178.6(2) . . . .
C00K C00I C00N C01L -2.2(3) . . . .
C00K C00I C00W C00X -179.2(2) . . . .
C00K C00I C00W C01X 2.5(3) . . . .
C00K C01D C01S S003 0.1(3) . . . .
C00M N00B N00C C00L -179.02(19) . . . .
C00M C00U C014 C00Y 0.3(4) . . . .
C00M C011 C01C C00Y 0.2(4) . . . .
C00N C00I C00K C00Z -110.1(3) . . . .
C00N C00I C00K C01D 74.2(3) . . . .
C00N C00I C00W C00X 2.0(3) . . . .
C00N C00I C00W C01X -176.3(2) . . . .
C00O C00F C00J S001 173.87(18) . . . .
C00O C00F C00J C00S -3.6(4) . . . .
C00O C00F C01G C01O -174.0(2) . . . .
C00O C00V C01W C020 0.2(4) . . . .
C00O C013 C01Y C020 -0.4(4) . . . .
C00P C00L C00X C00W -0.5(4) . . . .
C00Q S002 C022 C01N -0.2(2) . . . .
C00Q C00R C01N C022 -0.8(3) . . . .
C00R C00H C017 O007 -3.1(3) . . . .
C00R C00H C017 C01R 176.3(2) . . . .
C00R C00H C01K O008 4.3(3) . . . .
C00R C00H C01K C02C -176.2(3) . . . .
C00R C00Q C00Z S003 -117.0(3) . . . .
C00R C00Q C00Z C00K 65.0(4) . . . .
C00R C01N C022 S002 0.6(3) . . . .
C00S S004 C028 C01V -0.6(3) . . . .
C00S C010 C01V C028 0.1(4) . . . .
C00T C00G C010 C00S -67.3(3) . . . .
C00T C00G C010 C01V 108.3(3) . . . .
C00T C00G C012 C01I 0.2(3) . . . .
C00T C00G C012 C026 178.8(2) . . . .
C00T C015 C018 N00E -176.9(2) . . . .
C00T C015 C018 C01I -0.8(4) . . . .
C00U C00M C011 C01C 3.9(4) . . . .
C00V C00O C013 O005 179.3(2) . . . .
C00V C00O C013 C01Y -0.2(4) . . . .
C00V C01W C020 C01Y -0.7(4) . . . .
C00W C00I C00K C00Z 71.0(3) . . . .
C00W C00I C00K C01D -104.6(3) . . . .
C00W C00I C00N C00P -2.6(3) . . . .
C00W C00I C00N C01L 176.6(2) . . . .
C00X C00L C00P C00N -0.2(4) . . . .
C00Y O009 C023 C01Z -58.4(3) . . . .
C00Z S003 C01S C01D 0.5(3) . . . .
C00Z C00K C01D C01S -0.8(4) . . . .
C00Z C00Q C00R C00H 3.5(4) . . . .
C00Z C00Q C00R C01N 179.5(2) . . . .
C010 C00G C00T C015 -179.0(2) . . . .
C010 C00G C00T C021 -0.2(3) . . . .
C010 C00G C012 C01I 178.6(2) . . . .
C010 C00G C012 C026 -2.8(3) . . . .
C010 C01V C028 S004 0.4(4) . . . .
C011 C00M C00U C014 -4.1(4) . . . .
C012 C00G C00T C015 -0.6(3) . . . .
C012 C00G C00T C021 178.2(2) . . . .
C012 C00G C010 C00S 114.3(3) . . . .
C012 C00G C010 C01V -70.1(3) . . . .
C013 O005 C01E C01A -177.9(2) . . . .
C013 C00O C00V O006 178.2(2) . . . .
C013 C00O C00V C01W 0.3(4) . . . .
C013 C01Y C020 C01W 0.8(5) . . . .
C014 C00Y C01C C011 -4.0(4) . . . .
C015 C018 C01I C012 0.4(4) . . . .
C016 N00D N00E C018 177.3(2) . . . .
C016 C019 C01J C01M 0.3(4) . . . .
C017 C00H C00R C00Q 59.2(4) . . . .
C017 C00H C00R C01N -116.4(3) . . . .
C017 C00H C01K O008 -179.9(2) . . . .
C017 C00H C01K C02C -0.4(4) . . . .
C017 C01R C029 C02C 0.8(5) . . . .
C019 C016 C01F C01B 4.6(4) . . . .
C019 C01J C01M O00A -177.3(3) . . . .
C019 C01J C01M C01B 3.7(4) . . . .
C01A C01Q C02D C02B -177.5(3) . . . .
C01C C00Y C014 C00U 3.8(4) . . . .
C01D C00K C00Z S003 1.1(3) . . . .
C01D C00K C00Z C00Q 179.2(3) . . . .
C01E O005 C013 C00O -175.9(2) . . . .
C01E O005 C013 C01Y 3.6(4) . . . .
C01E C01A C01Q C02D -171.7(3) . . . .
C01F C016 C019 C01J -4.5(4) . . . .
C01F C01B C01M O00A 177.3(3) . . . .
C01F C01B C01M C01J -3.6(4) . . . .
C01G C00F C00J S001 -0.9(3) . . . .
C01G C00F C00J C00S -178.4(2) . . . .
C01G C00F C00O C00V 109.4(3) . . . .
C01G C00F C00O C013 -66.4(3) . . . .
C01H C01P C01T O008 175.8(2) . . . .
C01K O008 C01T C01P -177.1(2) . . . .
C01K C00H C00R C00Q -125.1(3) . . . .
C01K C00H C00R C01N 59.3(3) . . . .
C01K C00H C017 O007 -179.0(2) . . . .
C01K C00H C017 C01R 0.5(4) . . . .
C01L C00N C00P C00L -177.5(2) . . . .
C01M O00A C025 C02F 59.1(4) . . . .
C01M C01B C01F C016 -0.6(4) . . . .
C01O S001 C00J C00F 0.47(19) . . . .
C01O S001 C00J C00S 178.3(2) . . . .
C01P C01H C024 C01U 178.0(3) . . . .
C01Q C01A C01E O005 -179.7(2) . . . .
C01R C029 C02C C01K -0.8(5) . . . .
C01S S003 C00Z C00K -0.9(2) . . . .
C01S S003 C00Z C00Q -179.2(2) . . . .
C01T O008 C01K C00H 171.2(2) . . . .
C01T O008 C01K C02C -8.3(4) . . . .
C01U C02A C02E C027 -16.1(6) . . . .
C01X C00W C00X C00L 178.0(2) . . . .
C01Z C027 C02E C02A -69.9(4) . . . .
C021 C00T C015 C018 -177.9(2) . . . .
C022 S002 C00Q C00R -0.2(2) . . . .
C022 S002 C00Q C00Z -179.3(2) . . . .
C023 O009 C00Y C014 151.9(3) . . . .
C023 O009 C00Y C01C -29.5(4) . . . .
C023 C01Z C027 C02E 175.0(2) . . . .
C024 C01H C01P C01T 173.1(3) . . . .
C024 C01U C02A C02E -179.7(3) . . . .
C025 O00A C01M C01B -155.7(3) . . . .
C025 O00A C01M C01J 25.2(4) . . . .
C025 C02F C02G C02H -174.0(3) . . . .
C026 C012 C01I C018 -178.8(2) . . . .
C027 C01Z C023 O009 -51.0(3) . . . .
C028 S004 C00S C00J 179.4(2) . . . .
C028 S004 C00S C010 0.7(2) . . . .
C02A C01U C024 C01H 118.4(3) . . . .
C02D C02B C02I C02H 179.2(4) . . . .
C02F C02G C02H C02I 70.8(5) . . . .
C02G C02H C02I C02B 14.2(7) . . . .
C02I C02B C02D C01Q -122.3(4) . . . .
C02J O007 C017 C00H -173.2(3) . . . .
C02J O007 C017 C01R 7.5(4) . . . .
C02K O006 C00V C00O 167.0(3) . . . .
C02K O006 C00V C01W -15.1(4) . . . .
